data_4312052
loop_
_publ_author_name
'Michael Q. Dequeant'
'Patricia M. Bradley'
'Guo-Lin Xu'
'Daniel A. Lutterman'
'Claudia Turro'
'Tong Ren'

_publ_contact_author_address
; Department of Chemistry 
  University of Miami 
  PO BOX 249118 
  Coral Gables, FL 33124-0431 
  USA 
;
_publ_contact_author_email tren@miami.edu
_publ_contact_author_fax '(305) 284-1880'
_publ_contact_author_name 'Dr. Ren, Tong'
_publ_contact_author_phone '(305) 284-6617'
_publ_section_title
;
 Dirhenium Paddlewheel Compounds Supported by N,N'-Dialkylbenzamidinates:
 Synthesis, Structures, and Photophysical Properties
;
_journal_name_full 'Inorganic Chemistry'
_journal_page_first 7887
_journal_page_last 7892
_journal_paper_doi 10.1021/ic0487981
_journal_volume 43
_journal_year 2004
_chemical_formula_sum 'C44 H68 Cl2 N8 O4 Re2'
_chemical_formula_weight 1216.36
_chemical_name_systematic
; 
 ? 
;
_space_group_IT_number 97
_symmetry_cell_setting tetragonal
_symmetry_space_group_name_Hall 'I 4 2'
_symmetry_space_group_name_H-M 'I 4 2 2'
_atom_sites_solution_hydrogens geom
_atom_sites_solution_primary direct
_atom_sites_solution_secondary difmap
_audit_creation_method SHELXL-97
_cell_angle_alpha 90.00
_cell_angle_beta 90.00
_cell_angle_gamma 90.00
_cell_formula_units_Z 2
_cell_length_a 14.4466(8)
_cell_length_b 14.4466(8)
_cell_length_c 12.0711(9)
_cell_measurement_reflns_used 3976
_cell_measurement_temperature 300(2)
_cell_measurement_theta_max 24.192
_cell_measurement_theta_min 2.197
_cell_volume 2519.3(3)
_computing_cell_refinement 'Bruker SMART'
_computing_data_collection 'Bruker SMART'
_computing_data_reduction 'Bruker SHELXTL'
_computing_molecular_graphics 'Bruker SHELXTL'
_computing_publication_material 'Bruker SHELXTL'
_computing_structure_refinement 'SHELXL-97 (Sheldrick, 1997)'
_computing_structure_solution 'SHELXS-97 (Sheldrick, 1990)'
_diffrn_ambient_temperature 300(2)
_diffrn_measured_fraction_theta_full 0.989
_diffrn_measured_fraction_theta_max 0.989
_diffrn_measurement_device_type 'CCD area detector'
_diffrn_measurement_method 'phi and omega scans'
_diffrn_radiation_monochromator graphite
_diffrn_radiation_source 'fine-focus sealed tube'
_diffrn_radiation_type MoK\a
_diffrn_radiation_wavelength 0.71073
_diffrn_reflns_av_R_equivalents 0.0292
_diffrn_reflns_av_sigmaI/netI 0.0226
_diffrn_reflns_limit_h_max 18
_diffrn_reflns_limit_h_min -18
_diffrn_reflns_limit_k_max 18
_diffrn_reflns_limit_k_min -17
_diffrn_reflns_limit_l_max 8
_diffrn_reflns_limit_l_min -16
_diffrn_reflns_number 8139
_diffrn_reflns_theta_full 28.26
_diffrn_reflns_theta_max 28.26
_diffrn_reflns_theta_min 1.99
_exptl_absorpt_coefficient_mu 4.953
_exptl_absorpt_correction_T_max 1.000000
_exptl_absorpt_correction_T_min 0.686278
_exptl_absorpt_correction_type empirical
_exptl_absorpt_process_details
; 
  SADABS, Absorption corrections using Bruker CCD based on the method of 
  Bob Blessing.  Acta Cryst. 1995, A51, 33 
;
_exptl_crystal_colour orange
_exptl_crystal_density_diffrn 1.593
_exptl_crystal_density_method 'not measured'
_exptl_crystal_description block
_exptl_crystal_F_000 1192
_exptl_crystal_size_max 0.25
_exptl_crystal_size_mid 0.20
_exptl_crystal_size_min 0.15
_refine_diff_density_max 0.743
_refine_diff_density_min -0.853
_refine_diff_density_rms 0.112
_refine_ls_abs_structure_details 'Flack H D (1983), Acta Cryst. A39, 876-881'
_refine_ls_abs_structure_Flack 0.00
_refine_ls_extinction_method none
_refine_ls_goodness_of_fit_ref 1.053
_refine_ls_hydrogen_treatment mixed
_refine_ls_matrix_type full
_refine_ls_number_parameters 69
_refine_ls_number_reflns 1547
_refine_ls_number_restraints 2
_refine_ls_restrained_S_all 1.061
_refine_ls_R_factor_all 0.0386
_refine_ls_R_factor_gt 0.0304
_refine_ls_shift/su_max 0.000
_refine_ls_shift/su_mean 0.000
_refine_ls_structure_factor_coef Fsqd
_refine_ls_weighting_details 'calc w=1/[\s^2^(Fo^2^)+(0.0600P)^2^+0.0000P] where P=(Fo^2^+2Fc^2^)/3'
_refine_ls_weighting_scheme calc
_refine_ls_wR_factor_gt 0.0858
_refine_ls_wR_factor_ref 0.0903
_reflns_number_gt 1299
_reflns_number_total 1547
_reflns_threshold_expression >2sigma(I)
_cod_data_source_file ic0487981si20040830_100947_2.cif
_cod_data_source_block compd02
_cod_depositor_comments
;
The following automatic conversions were performed:
'__diffrn_measurement_device_type' tag replaced with
'_diffrn_measurement_device_type'.

Automatic conversion script
Id: cif_correct_tags 1440 2010-10-19 06:21:57Z saulius 
;
_cod_database_code 4312052

loop_
_symmetry_equiv_pos_as_xyz
'x, y, z'
'-x, -y, z'
'-y, x, z'
'y, -x, z'
'-x, y, -z'
'x, -y, -z'
'y, x, -z'
'-y, -x, -z'
'x+1/2, y+1/2, z+1/2'
'-x+1/2, -y+1/2, z+1/2'
'-y+1/2, x+1/2, z+1/2'
'y+1/2, -x+1/2, z+1/2'
'-x+1/2, y+1/2, -z+1/2'
'x+1/2, -y+1/2, -z+1/2'
'y+1/2, x+1/2, -z+1/2'
'-y+1/2, -x+1/2, -z+1/2'

loop_
_atom_site_label
_atom_site_type_symbol
_atom_site_fract_x
_atom_site_fract_y
_atom_site_fract_z
_atom_site_U_iso_or_equiv
_atom_site_adp_type
_atom_site_occupancy
_atom_site_symmetry_multiplicity
_atom_site_calc_flag
_atom_site_refinement_flags
_atom_site_disorder_assembly
_atom_site_disorder_group
Re1 Re 0.5000 0.5000 0.09182(3) 0.04914(15) Uani 1 4 d S . .
Cl1 Cl 0.5000 0.5000 0.3102(3) 0.0790(7) Uani 1 4 d S . .
C1 C 0.3643(3) 0.3643(3) 0.0000 0.0542(14) Uani 1 2 d S . .
N1 N 0.4004(5) 0.3943(6) 0.0951(3) 0.0580(12) Uani 1 1 d D . .
C2 C 0.2912(3) 0.2912(3) 0.0000 0.069(2) Uani 1 2 d S . .
C3 C 0.3109(7) 0.2034(6) -0.0352(6) 0.098(3) Uani 1 1 d . . .
H3A H 0.3702 0.1879 -0.0590 0.117 Uiso 1 1 calc R . .
C4 C 0.2399(19) 0.1371(15) -0.0346(10) 0.415(5) Uani 1 1 d . . .
H4A H 0.2536 0.0778 -0.0599 0.498 Uiso 1 1 calc R . .
C5 C 0.1541(6) 0.1541(6) 0.0000 0.221(15) Uani 1 2 d S . .
H5A H 0.1086 0.1086 0.0000 0.265 Uiso 1 2 calc SR . .
C6 C 0.3830(6) 0.3375(5) 0.1967(6) 0.082(3) Uani 1 1 d D . .
H6A H 0.3910 0.3776 0.2605 0.098 Uiso 1 1 calc R . .
H6B H 0.3186 0.3186 0.1955 0.098 Uiso 1 1 calc R . .
C7 C 0.4390(6) 0.2546(7) 0.2150(8) 0.108(3) Uani 1 1 d D . .
H7A H 0.4204 0.2254 0.2829 0.161 Uiso 1 1 calc R . .
H7B H 0.5031 0.2715 0.2196 0.161 Uiso 1 1 calc R . .
H7C H 0.4303 0.2123 0.1545 0.161 Uiso 1 1 calc R . .
O1 O 0.5000 1.0000 0.135(2) 0.49(3) Uiso 1 2 d S . .

loop_
_atom_site_aniso_label
_atom_site_aniso_U_11
_atom_site_aniso_U_22
_atom_site_aniso_U_33
_atom_site_aniso_U_23
_atom_site_aniso_U_13
_atom_site_aniso_U_12
Re1 0.05374(18) 0.05374(18) 0.0399(2) 0.000 0.000 0.000
Cl1 0.0848(12) 0.0848(12) 0.0674(16) 0.000 0.000 0.000
C1 0.059(2) 0.059(2) 0.045(3) -0.001(11) 0.001(11) -0.005(3)
N1 0.066(5) 0.066(5) 0.042(2) -0.011(5) 0.010(5) -0.011(2)
C2 0.079(3) 0.079(3) 0.049(3) -0.005(11) 0.005(11) -0.024(4)
C3 0.123(7) 0.086(6) 0.083(8) -0.012(4) -0.017(4) -0.018(5)
C4 0.732(19) 0.430(12) 0.082(10) 0.022(11) -0.032(15) -0.520
C5 0.27(2) 0.27(2) 0.117(12) 0.133(15) -0.133(15) -0.23(2)
C6 0.092(6) 0.092(6) 0.061(4) 0.002(3) -0.004(3) -0.030(5)
C7 0.118(7) 0.111(7) 0.095(7) 0.032(6) -0.005(5) -0.007(5)

loop_
_atom_type_symbol
_atom_type_description
_atom_type_scat_dispersion_real
_atom_type_scat_dispersion_imag
_atom_type_scat_source
Re Re -1.0185 7.2310 'International Tables Vol C Tables 4.2.6.8 and 6.1.1.4'
Cl Cl 0.1484 0.1585 'International Tables Vol C Tables 4.2.6.8 and 6.1.1.4'
C C 0.0033 0.0016 'International Tables Vol C Tables 4.2.6.8 and 6.1.1.4'
N N 0.0061 0.0033 'International Tables Vol C Tables 4.2.6.8 and 6.1.1.4'
H H 0.0000 0.0000 'International Tables Vol C Tables 4.2.6.8 and 6.1.1.4'
O O 0.0106 0.0060 'International Tables Vol C Tables 4.2.6.8 and 6.1.1.4'

loop_
_geom_angle_atom_site_label_1
_geom_angle_atom_site_label_2
_geom_angle_atom_site_label_3
_geom_angle
_geom_angle_site_symmetry_1
_geom_angle_site_symmetry_3
_geom_angle_publ_flag
N1 Re1 N1 177.84(19) . 2_665 ?
N1 Re1 N1 89.980(4) . 4_565 ?
N1 Re1 N1 89.980(4) 2_665 4_565 ?
N1 Re1 N1 89.980(4) . 3_655 ?
N1 Re1 N1 89.980(4) 2_665 3_655 ?
N1 Re1 N1 177.84(19) 4_565 3_655 ?
N1 Re1 Re1 91.08(9) . 5_655 ?
N1 Re1 Re1 91.08(9) 2_665 5_655 ?
N1 Re1 Re1 91.08(9) 4_565 5_655 ?
N1 Re1 Re1 91.08(9) 3_655 5_655 ?
N1 Re1 Cl1 88.92(9) . . ?
N1 Re1 Cl1 88.92(9) 2_665 . ?
N1 Re1 Cl1 88.92(9) 4_565 . ?
N1 Re1 Cl1 88.92(9) 3_655 . ?
Re1 Re1 Cl1 180.0 5_655 . ?
N1 C1 N1 119.2(6) . 7 ?
N1 C1 C2 120.4(3) . . ?
N1 C1 C2 120.4(3) 7 . ?
C1 N1 C6 117.5(6) . . ?
C1 N1 Re1 119.2(4) . . ?
C6 N1 Re1 122.0(4) . . ?
C3 C2 C3 118.9(11) 7 . ?
C3 C2 C1 120.5(5) 7 . ?
C3 C2 C1 120.5(5) . . ?
C2 C3 C4 118.6(14) . . ?
C5 C4 C3 124(2) . . ?
C4 C5 C4 116.2(18) 7 . ?
C7 C6 N1 118.7(7) . . ?

loop_
_geom_bond_atom_site_label_1
_geom_bond_atom_site_label_2
_geom_bond_distance
_geom_bond_site_symmetry_2
_geom_bond_publ_flag
Re1 N1 2.099(5) . ?
Re1 N1 2.099(5) 2_665 ?
Re1 N1 2.099(5) 4_565 ?
Re1 N1 2.099(5) 3_655 ?
Re1 Re1 2.2168(6) 5_655 ?
Re1 Cl1 2.637(3) . ?
C1 N1 1.333(5) . ?
C1 N1 1.333(5) 7 ?
C1 C2 1.494(10) . ?
N1 C6 1.497(8) . ?
C2 C3 1.368(8) 7 ?
C2 C3 1.368(8) . ?
C3 C4 1.403(13) . ?
C4 C5 1.33(3) . ?
C5 C4 1.33(3) 7 ?
C6 C7 1.463(10) . ?

loop_
_geom_torsion_atom_site_label_1
_geom_torsion_atom_site_label_2
_geom_torsion_atom_site_label_3
_geom_torsion_atom_site_label_4
_geom_torsion
_geom_torsion_site_symmetry_1
_geom_torsion_site_symmetry_2
_geom_torsion_site_symmetry_3
_geom_torsion_site_symmetry_4
_geom_torsion_publ_flag
N1 C1 N1 C6 -165.4(9) 7 . . . ?
C2 C1 N1 C6 14.6(9) . . . . ?
N1 C1 N1 Re1 1.9(3) 7 . . . ?
C2 C1 N1 Re1 -178.1(3) . . . . ?
N1 Re1 N1 C1 175.9(7) 2_665 . . . ?
N1 Re1 N1 C1 87.0(7) 4_565 . . . ?
N1 Re1 N1 C1 -95.1(7) 3_655 . . . ?
Re1 Re1 N1 C1 -4.1(7) 5_655 . . . ?
Cl1 Re1 N1 C1 175.9(7) . . . . ?
N1 Re1 N1 C6 -17.4(7) 2_665 . . . ?
N1 Re1 N1 C6 -106.3(7) 4_565 . . . ?
N1 Re1 N1 C6 71.5(7) 3_655 . . . ?
Re1 Re1 N1 C6 162.6(7) 5_655 . . . ?
Cl1 Re1 N1 C6 -17.4(7) . . . . ?
N1 C1 C2 C3 72.0(6) . . . 7 ?
N1 C1 C2 C3 -108.0(6) 7 . . 7 ?
N1 C1 C2 C3 -108.0(6) . . . . ?
N1 C1 C2 C3 72.0(6) 7 . . . ?
C3 C2 C3 C4 0.5(8) 7 . . . ?
C1 C2 C3 C4 -179.5(8) . . . . ?
C2 C3 C4 C5 -1.1(18) . . . . ?
C3 C4 C5 C4 0.6(9) . . . 7 ?
C1 N1 C6 C7 79.5(10) . . . . ?
Re1 N1 C6 C7 -87.3(9) . . . . ?
